data_4079911
loop_
_publ_author_name
'Tabari, Daniel S.'
'Tolentino, Daniel R.'
'Schrodi, Yann'

_publ_section_title
;
 Reactivation of a Ruthenium-Based Olefin Metathesis Catalyst.
;
_journal_issue 1
_journal_name_full Organometallics
_journal_page_first 5
_journal_page_last 8
_journal_paper_doi 10.1021/om301042a
_journal_volume 32
_journal_year 2013
_chemical_formula_moiety '[C39 H55 Cl2 O2 P Ru], 0.67[C H Cl3]'
_chemical_formula_sum 'C39.67 H55.67 Cl4.01 O2 P Ru'
_chemical_formula_weight 838.75
_chemical_name_systematic
; 
 ? 
;
_space_group_IT_number 2
_symmetry_cell_setting triclinic
_symmetry_space_group_name_Hall '-P 1'
_symmetry_space_group_name_H-M 'P -1'
_atom_sites_solution_hydrogens geom
_atom_sites_solution_primary direct
_atom_sites_solution_secondary difmap
_audit_creation_method SHELXL-97
_cell_angle_alpha 88.736(3)
_cell_angle_beta 84.748(2)
_cell_angle_gamma 73.004(3)
_cell_formula_units_Z 2
_cell_length_a 11.9844(9)
_cell_length_b 13.3071(11)
_cell_length_c 13.5430(10)
_cell_measurement_reflns_used 9956
_cell_measurement_temperature 173(2)
_cell_measurement_theta_max 69.13
_cell_measurement_theta_min 4.79
_cell_volume 2056.8(3)
_computing_cell_refinement 'Bruker SAINT'
_computing_data_collection 'Bruker APEX2'
_computing_data_reduction 'Bruker SAINT'
_computing_molecular_graphics 'Bruker SHELXTL'
_computing_publication_material 'Bruker SHELXTL'
_computing_structure_refinement 'SHELXL-97 (Sheldrick, 1997)'
_computing_structure_solution 'SHELXS-97 (Sheldrick, 1990)'
_diffrn_ambient_temperature 173(2)
_diffrn_measured_fraction_theta_full 0.921
_diffrn_measured_fraction_theta_max 0.921
_diffrn_measurement_device_type 'Bruker APEX-II CCD'
_diffrn_measurement_method '\f and \w scans'
_diffrn_radiation_monochromator graphite
_diffrn_radiation_source 'fine-focus sealed tube'
_diffrn_radiation_type CuK\a
_diffrn_radiation_wavelength 1.54178
_diffrn_reflns_av_R_equivalents 0.0195
_diffrn_reflns_av_sigmaI/netI 0.0240
_diffrn_reflns_limit_h_max 14
_diffrn_reflns_limit_h_min -13
_diffrn_reflns_limit_k_max 15
_diffrn_reflns_limit_k_min -14
_diffrn_reflns_limit_l_max 14
_diffrn_reflns_limit_l_min -16
_diffrn_reflns_number 18135
_diffrn_reflns_theta_full 67.49
_diffrn_reflns_theta_max 67.49
_diffrn_reflns_theta_min 4.79
_diffrn_standards_number 0
_exptl_absorpt_coefficient_mu 6.088
_exptl_absorpt_correction_T_max 0.4463
_exptl_absorpt_correction_T_min 0.2624
_exptl_absorpt_correction_type multi-scan
_exptl_absorpt_process_details sadabs
_exptl_crystal_colour red
_exptl_crystal_density_diffrn 1.354
_exptl_crystal_density_method 'not measured'
_exptl_crystal_description plate
_exptl_crystal_F_000 874
_exptl_crystal_size_max 0.30
_exptl_crystal_size_mid 0.23
_exptl_crystal_size_min 0.16
_refine_diff_density_max 1.207
_refine_diff_density_min -0.479
_refine_diff_density_rms 0.079
_refine_ls_extinction_method none
_refine_ls_goodness_of_fit_ref 1.085
_refine_ls_hydrogen_treatment constr
_refine_ls_matrix_type full
_refine_ls_number_parameters 473
_refine_ls_number_reflns 6824
_refine_ls_number_restraints 6
_refine_ls_restrained_S_all 1.092
_refine_ls_R_factor_all 0.0329
_refine_ls_R_factor_gt 0.0326
_refine_ls_shift/su_max 0.001
_refine_ls_shift/su_mean 0.000
_refine_ls_structure_factor_coef Fsqd
_refine_ls_weighting_details 'calc w=1/[\s^2^(Fo^2^)+(0.0560P)^2^+1.9600P] where P=(Fo^2^+2Fc^2^)/3'
_refine_ls_weighting_scheme calc
_refine_ls_wR_factor_gt 0.0931
_refine_ls_wR_factor_ref 0.0935
_reflns_number_gt 6734
_reflns_number_total 6824
_reflns_threshold_expression >2sigma(I)
_cod_data_source_file om301042a_si_002.cif
_cod_data_source_block ys017_111s
_cod_depositor_comments
;
The following automatic conversions were performed:

'_symmetry_cell_setting' value 'Triclinic' changed to 'triclinic'
according to /home/saulius/struct/CIF-dictionaries/cif_core.dic
dictionary named 'cif_core.dic' version 2.4.2 from 2011-04-26.

Automatic conversion script
Id: cif_fix_values 1891 2012-01-12 08:04:46Z andrius 
;
_cod_original_sg_symbol_H-M P-1
_cod_database_code 4079911

loop_
_symmetry_equiv_pos_as_xyz
'x, y, z'
'-x, -y, -z'

loop_
_atom_site_label
_atom_site_type_symbol
_atom_site_fract_x
_atom_site_fract_y
_atom_site_fract_z
_atom_site_U_iso_or_equiv
_atom_site_adp_type
_atom_site_occupancy
_atom_site_symmetry_multiplicity
_atom_site_calc_flag
_atom_site_refinement_flags
_atom_site_disorder_assembly
_atom_site_disorder_group
C1 C 0.5220(2) 0.2890(2) 0.23379(18) 0.0201(5) Uani 1 1 d . . .
C2 C 0.5286(2) 0.2890(2) 0.12534(19) 0.0222(5) Uani 1 1 d . . .
H2 H 0.4786 0.2654 0.0869 0.027 Uiso 1 1 calc R . .
C3 C 0.6172(2) 0.3280(2) 0.08748(18) 0.0218(5) Uani 1 1 d . . .
C4 C 0.6527(2) 0.3435(2) -0.01740(19) 0.0237(5) Uani 1 1 d . . .
C5 C 0.7708(3) 0.3077(2) -0.0527(2) 0.0311(6) Uani 1 1 d . . .
H5 H 0.8270 0.2709 -0.0095 0.037 Uiso 1 1 calc R . .
C6 C 0.8069(3) 0.3254(3) -0.1501(2) 0.0391(7) Uani 1 1 d . . .
H6 H 0.8870 0.2985 -0.1741 0.047 Uiso 1 1 calc R . .
C7 C 0.7261(3) 0.3823(3) -0.2122(2) 0.0406(8) Uani 1 1 d . . .
H7 H 0.7512 0.3967 -0.2782 0.049 Uiso 1 1 calc R . .
C8 C 0.6089(3) 0.4184(2) -0.1784(2) 0.0384(7) Uani 1 1 d . . .
H8 H 0.5535 0.4572 -0.2214 0.046 Uiso 1 1 calc R . .
C9 C 0.5719(3) 0.3981(2) -0.0819(2) 0.0297(6) Uani 1 1 d . . .
H9 H 0.4910 0.4217 -0.0596 0.036 Uiso 1 1 calc R . .
C10 C 0.6742(2) 0.3566(2) 0.17044(19) 0.0219(5) Uani 1 1 d . . .
C11 C 0.7632(2) 0.4028(2) 0.1755(2) 0.0247(5) Uani 1 1 d . . .
H11 H 0.8038 0.4199 0.1170 0.030 Uiso 1 1 calc R . .
C12 C 0.7914(2) 0.4234(2) 0.2696(2) 0.0237(5) Uani 1 1 d . . .
C13 C 0.8664(2) 0.5580(2) 0.3301(2) 0.0286(6) Uani 1 1 d . . .
H13 H 0.8249 0.5509 0.3962 0.034 Uiso 1 1 calc R . .
C14 C 0.7946(3) 0.6516(3) 0.2769(3) 0.0512(9) Uani 1 1 d . . .
H14A H 0.8402 0.6647 0.2168 0.077 Uiso 1 1 calc R . .
H14B H 0.7736 0.7134 0.3204 0.077 Uiso 1 1 calc R . .
H14C H 0.7231 0.6378 0.2588 0.077 Uiso 1 1 calc R . .
C15 C 0.9880(3) 0.5643(3) 0.3439(3) 0.0501(10) Uani 1 1 d . . .
H15A H 1.0320 0.5005 0.3766 0.075 Uiso 1 1 calc R . .
H15B H 0.9821 0.6257 0.3850 0.075 Uiso 1 1 calc R . .
H15C H 1.0287 0.5710 0.2790 0.075 Uiso 1 1 calc R . .
C16 C 0.7322(2) 0.4004(2) 0.35691(19) 0.0235(5) Uani 1 1 d . . .
H16 H 0.7530 0.4150 0.4199 0.028 Uiso 1 1 calc R . .
C17 C 0.6416(2) 0.3554(2) 0.34923(19) 0.0215(5) Uani 1 1 d . . .
C18 C 0.6148(2) 0.3338(2) 0.25755(19) 0.0213(5) Uani 1 1 d . . .
C19 C 0.5992(2) 0.3339(2) 0.52808(18) 0.0245(5) Uani 1 1 d . . .
H19 H 0.6187 0.4005 0.5400 0.029 Uiso 1 1 calc R . .
C20 C 0.7024(2) 0.2405(3) 0.5476(2) 0.0315(6) Uani 1 1 d . . .
H20A H 0.6813 0.1754 0.5399 0.047 Uiso 1 1 calc R . .
H20B H 0.7235 0.2450 0.6152 0.047 Uiso 1 1 calc R . .
H20C H 0.7693 0.2405 0.5002 0.047 Uiso 1 1 calc R . .
C21 C 0.4885(2) 0.3335(3) 0.5907(2) 0.0324(6) Uani 1 1 d . . .
H21A H 0.4233 0.3920 0.5712 0.049 Uiso 1 1 calc R . .
H21B H 0.4990 0.3411 0.6607 0.049 Uiso 1 1 calc R . .
H21C H 0.4712 0.2670 0.5808 0.049 Uiso 1 1 calc R . .
C22 C 0.2549(2) 0.2422(2) 0.15911(18) 0.0213(5) Uani 1 1 d . . .
H22 H 0.3144 0.2147 0.1019 0.026 Uiso 1 1 calc R . .
C23 C 0.2294(2) 0.3617(2) 0.15600(19) 0.0237(5) Uani 1 1 d . . .
H23A H 0.3002 0.3809 0.1700 0.028 Uiso 1 1 calc R . .
H23B H 0.1660 0.3942 0.2078 0.028 Uiso 1 1 calc R . .
C24 C 0.1924(3) 0.4039(2) 0.0539(2) 0.0309(6) Uani 1 1 d . . .
H24A H 0.1733 0.4815 0.0541 0.037 Uiso 1 1 calc R . .
H24B H 0.2585 0.3761 0.0030 0.037 Uiso 1 1 calc R . .
C25 C 0.0861(3) 0.3721(3) 0.0277(2) 0.0338(7) Uani 1 1 d . . .
H25A H 0.0174 0.4073 0.0738 0.041 Uiso 1 1 calc R . .
H25B H 0.0679 0.3957 -0.0404 0.041 Uiso 1 1 calc R . .
C26 C 0.1085(3) 0.2540(3) 0.0341(2) 0.0340(7) Uani 1 1 d . . .
H26A H 0.1712 0.2193 -0.0175 0.041 Uiso 1 1 calc R . .
H26B H 0.0365 0.2362 0.0210 0.041 Uiso 1 1 calc R . .
C27 C 0.1447(2) 0.2127(2) 0.1361(2) 0.0289(6) Uani 1 1 d . . .
H27A H 0.1611 0.1353 0.1374 0.035 Uiso 1 1 calc R . .
H27B H 0.0799 0.2432 0.1874 0.035 Uiso 1 1 calc R . .
C28 C 0.4025(2) 0.0406(2) 0.23219(19) 0.0218(5) Uani 1 1 d . . .
H28 H 0.4377 0.0056 0.2928 0.026 Uiso 1 1 calc R . .
C29 C 0.5065(3) 0.0319(2) 0.1554(2) 0.0368(7) Uani 1 1 d . . .
H29A H 0.5539 0.0762 0.1760 0.044 Uiso 1 1 calc R . .
H29B H 0.4778 0.0576 0.0906 0.044 Uiso 1 1 calc R . .
C30 C 0.5827(3) -0.0830(3) 0.1453(3) 0.0470(9) Uani 1 1 d . . .
H30A H 0.6473 -0.0880 0.0929 0.056 Uiso 1 1 calc R . .
H30B H 0.6178 -0.1057 0.2085 0.056 Uiso 1 1 calc R . .
C31 C 0.5134(3) -0.1560(3) 0.1199(2) 0.0409(8) Uani 1 1 d . . .
H31A H 0.5637 -0.2297 0.1213 0.049 Uiso 1 1 calc R . .
H31B H 0.4890 -0.1410 0.0519 0.049 Uiso 1 1 calc R . .
C32 C 0.4055(3) -0.1430(2) 0.1923(2) 0.0340(6) Uani 1 1 d . . .
H32A H 0.4302 -0.1673 0.2587 0.041 Uiso 1 1 calc R . .
H32B H 0.3586 -0.1872 0.1704 0.041 Uiso 1 1 calc R . .
C33 C 0.3298(3) -0.0281(2) 0.1992(2) 0.0317(6) Uani 1 1 d . . .
H33A H 0.2609 -0.0215 0.2476 0.038 Uiso 1 1 calc R . .
H33B H 0.3014 -0.0044 0.1338 0.038 Uiso 1 1 calc R . .
C34 C 0.2025(2) 0.1586(2) 0.35777(19) 0.0215(5) Uani 1 1 d . . .
H34 H 0.1595 0.1213 0.3189 0.026 Uiso 1 1 calc R . .
C35 C 0.2471(2) 0.0859(2) 0.4442(2) 0.0286(6) Uani 1 1 d . . .
H35A H 0.3058 0.0208 0.4182 0.034 Uiso 1 1 calc R . .
H35B H 0.2855 0.1213 0.4883 0.034 Uiso 1 1 calc R . .
C36 C 0.1450(3) 0.0583(3) 0.5027(2) 0.0352(7) Uani 1 1 d . . .
H36A H 0.1113 0.0175 0.4598 0.042 Uiso 1 1 calc R . .
H36B H 0.1741 0.0137 0.5598 0.042 Uiso 1 1 calc R . .
C37 C 0.0498(3) 0.1565(3) 0.5402(2) 0.0330(6) Uani 1 1 d . . .
H37A H 0.0803 0.1920 0.5904 0.040 Uiso 1 1 calc R . .
H37B H -0.0178 0.1361 0.5726 0.040 Uiso 1 1 calc R . .
C38 C 0.0093(2) 0.2325(2) 0.4561(2) 0.0306(6) Uani 1 1 d . . .
H38A H -0.0475 0.2978 0.4838 0.037 Uiso 1 1 calc R . .
H38B H -0.0313 0.2005 0.4108 0.037 Uiso 1 1 calc R . .
C39 C 0.1115(2) 0.2596(2) 0.3977(2) 0.0259(6) Uani 1 1 d . . .
H39A H 0.1481 0.2973 0.4412 0.031 Uiso 1 1 calc R . .
H39B H 0.0826 0.3063 0.3418 0.031 Uiso 1 1 calc R . .
C1S C 0.8361(10) 0.0306(7) 0.1882(6) 0.047(4) Uiso 0.45 1 d PD A 1
H1S H 0.7594 0.0427 0.2289 0.057 Uiso 0.45 1 calc PR A 1
Cl1S Cl 0.9136(9) -0.0983(5) 0.2030(6) 0.187(5) Uani 0.45 1 d PD A 1
Cl2S Cl 0.9047(7) 0.1119(6) 0.2323(7) 0.090(3) Uani 0.45 1 d PD A 1
Cl3S Cl 0.8045(4) 0.0581(4) 0.0627(3) 0.0508(8) Uani 0.45 1 d PD A 1
C2S C 0.8150(17) 0.0395(9) 0.1911(10) 0.037(6) Uiso 0.22 1 d PD B 2
H2S H 0.7288 0.0612 0.2105 0.045 Uiso 0.22 1 calc PR B 2
Cl4S Cl 0.8772(7) -0.0929(6) 0.2136(6) 0.0485(14) Uani 0.22 1 d PD B 2
Cl5S Cl 0.8811(13) 0.1192(10) 0.2451(11) 0.065(3) Uani 0.22 1 d PD B 2
Cl6S Cl 0.8443(11) 0.0419(13) 0.0613(10) 0.105(5) Uani 0.22 1 d PD B 2
Cl1 Cl 0.56022(7) 0.09492(6) 0.39548(6) 0.03900(18) Uani 1 1 d . . .
Cl2 Cl 0.29855(5) 0.41031(5) 0.39070(4) 0.02501(14) Uani 1 1 d . . .
O1 O 0.88478(16) 0.46322(16) 0.27207(14) 0.0283(4) Uani 1 1 d . . .
O2 O 0.57090(16) 0.33078(16) 0.42516(13) 0.0236(4) Uani 1 1 d . . .
P1 P 0.32371(5) 0.17818(5) 0.27138(4) 0.01762(14) Uani 1 1 d . . .
Ru1 Ru 0.440604(15) 0.254009(14) 0.345707(12) 0.01793(8) Uani 1 1 d . . .

loop_
_atom_site_aniso_label
_atom_site_aniso_U_11
_atom_site_aniso_U_22
_atom_site_aniso_U_33
_atom_site_aniso_U_23
_atom_site_aniso_U_13
_atom_site_aniso_U_12
C1 0.0217(12) 0.0184(14) 0.0215(12) 0.0000(9) -0.0030(9) -0.0076(9)
C2 0.0258(12) 0.0231(14) 0.0204(12) -0.0003(10) -0.0032(10) -0.0108(10)
C3 0.0259(13) 0.0204(14) 0.0203(12) -0.0007(10) -0.0022(10) -0.0083(10)
C4 0.0345(14) 0.0187(14) 0.0218(12) -0.0007(10) -0.0016(10) -0.0139(10)
C5 0.0349(15) 0.0338(18) 0.0282(14) -0.0003(12) 0.0022(11) -0.0170(12)
C6 0.0493(18) 0.040(2) 0.0334(16) -0.0046(13) 0.0114(13) -0.0255(15)
C7 0.074(2) 0.0319(19) 0.0234(14) -0.0009(12) 0.0045(14) -0.0297(16)
C8 0.071(2) 0.0207(17) 0.0262(14) 0.0021(11) -0.0136(14) -0.0142(14)
C9 0.0422(16) 0.0197(15) 0.0278(14) -0.0037(11) -0.0062(12) -0.0086(11)
C10 0.0254(12) 0.0199(14) 0.0218(12) 0.0017(10) -0.0018(10) -0.0090(10)
C11 0.0277(13) 0.0262(15) 0.0229(13) 0.0003(10) 0.0003(10) -0.0128(11)
C12 0.0231(12) 0.0228(15) 0.0279(13) -0.0003(10) -0.0021(10) -0.0110(10)
C13 0.0274(14) 0.0283(16) 0.0331(14) -0.0048(11) 0.0016(11) -0.0137(11)
C14 0.046(2) 0.039(2) 0.067(2) 0.0090(17) -0.0075(17) -0.0099(15)
C15 0.0343(17) 0.036(2) 0.084(3) -0.0230(18) -0.0101(17) -0.0144(14)
C16 0.0246(12) 0.0269(15) 0.0220(12) 0.0010(10) -0.0056(10) -0.0111(10)
C17 0.0237(12) 0.0195(14) 0.0223(12) 0.0040(10) -0.0027(10) -0.0079(10)
C18 0.0220(12) 0.0206(14) 0.0233(12) 0.0022(10) -0.0026(9) -0.0094(10)
C19 0.0305(14) 0.0301(16) 0.0160(12) 0.0013(10) -0.0057(10) -0.0129(11)
C20 0.0285(14) 0.0392(18) 0.0275(14) 0.0058(12) -0.0061(11) -0.0102(12)
C21 0.0304(14) 0.0431(19) 0.0219(13) 0.0021(12) -0.0010(11) -0.0085(12)
C22 0.0234(12) 0.0193(14) 0.0213(12) 0.0018(10) -0.0040(9) -0.0057(10)
C23 0.0297(13) 0.0181(14) 0.0240(13) 0.0037(10) -0.0061(10) -0.0074(10)
C24 0.0404(16) 0.0235(16) 0.0269(14) 0.0068(11) -0.0064(11) -0.0057(11)
C25 0.0345(15) 0.0341(18) 0.0284(14) 0.0046(12) -0.0115(12) -0.0006(12)
C26 0.0347(15) 0.0324(17) 0.0356(15) 0.0000(12) -0.0170(12) -0.0069(12)
C27 0.0303(14) 0.0253(16) 0.0353(15) 0.0051(11) -0.0130(11) -0.0119(11)
C28 0.0256(13) 0.0157(14) 0.0238(12) 0.0016(9) -0.0027(10) -0.0054(10)
C29 0.0430(17) 0.0208(17) 0.0422(17) -0.0027(12) 0.0151(13) -0.0079(12)
C30 0.0427(18) 0.0259(19) 0.065(2) -0.0072(15) 0.0203(16) -0.0049(13)
C31 0.058(2) 0.0203(17) 0.0379(17) -0.0047(12) 0.0074(14) -0.0054(13)
C32 0.0458(17) 0.0208(16) 0.0368(16) -0.0035(12) -0.0022(13) -0.0122(12)
C33 0.0360(15) 0.0218(16) 0.0391(16) -0.0051(12) -0.0078(12) -0.0093(12)
C34 0.0217(12) 0.0204(14) 0.0244(12) 0.0019(10) -0.0027(10) -0.0093(10)
C35 0.0295(14) 0.0256(16) 0.0281(13) 0.0063(11) 0.0007(11) -0.0055(11)
C36 0.0422(17) 0.0275(18) 0.0357(16) 0.0060(12) 0.0054(13) -0.0130(13)
C37 0.0331(15) 0.0346(18) 0.0329(15) 0.0011(12) 0.0056(12) -0.0152(12)
C38 0.0242(13) 0.0327(17) 0.0352(15) -0.0025(12) 0.0004(11) -0.0094(11)
C39 0.0251(13) 0.0210(15) 0.0307(14) 0.0019(11) -0.0006(10) -0.0062(10)
Cl1S 0.357(12) 0.058(3) 0.103(4) -0.002(3) -0.114(6) 0.033(5)
Cl2S 0.075(4) 0.088(4) 0.126(5) -0.037(3) -0.010(3) -0.052(3)
Cl3S 0.0542(19) 0.0515(17) 0.0460(12) 0.0254(10) -0.0164(11) -0.0126(14)
Cl4S 0.084(3) 0.031(3) 0.044(3) 0.020(2) -0.035(2) -0.030(2)
Cl5S 0.068(6) 0.048(4) 0.070(4) -0.007(3) -0.001(4) -0.004(3)
Cl6S 0.108(10) 0.085(8) 0.132(8) 0.036(6) -0.039(7) -0.039(8)
Cl1 0.0421(4) 0.0247(4) 0.0558(5) 0.0127(3) -0.0303(3) -0.0116(3)
Cl2 0.0260(3) 0.0228(3) 0.0264(3) -0.0020(2) -0.0035(2) -0.0068(2)
O1 0.0259(9) 0.0323(12) 0.0315(10) -0.0075(8) 0.0014(7) -0.0167(8)
O2 0.0257(9) 0.0329(11) 0.0171(9) 0.0048(7) -0.0039(7) -0.0156(8)
P1 0.0197(3) 0.0146(3) 0.0196(3) 0.0020(2) -0.0031(2) -0.0063(2)
Ru1 0.02001(12) 0.01800(13) 0.01795(11) 0.00343(7) -0.00372(7) -0.00855(8)

loop_
_atom_type_symbol
_atom_type_description
_atom_type_scat_dispersion_real
_atom_type_scat_dispersion_imag
_atom_type_scat_source
C C 0.0181 0.0091 'International Tables Vol C Tables 4.2.6.8 and 6.1.1.4'
H H 0.0000 0.0000 'International Tables Vol C Tables 4.2.6.8 and 6.1.1.4'
O O 0.0492 0.0322 'International Tables Vol C Tables 4.2.6.8 and 6.1.1.4'
P P 0.2955 0.4335 'International Tables Vol C Tables 4.2.6.8 and 6.1.1.4'
Cl Cl 0.3639 0.7018 'International Tables Vol C Tables 4.2.6.8 and 6.1.1.4'
Ru Ru 0.0552 3.2960 'International Tables Vol C Tables 4.2.6.8 and 6.1.1.4'

loop_
_geom_angle_atom_site_label_1
_geom_angle_atom_site_label_2
_geom_angle_atom_site_label_3
_geom_angle
C2 C1 C18 104.4(2)
C2 C1 Ru1 142.76(19)
C18 C1 Ru1 112.79(18)
C3 C2 C1 110.1(2)
C3 C2 H2 125.0
C1 C2 H2 125.0
C2 C3 C4 128.0(2)
C2 C3 C10 108.9(2)
C4 C3 C10 123.1(2)
C9 C4 C5 118.6(3)
C9 C4 C3 121.6(2)
C5 C4 C3 119.7(3)
C6 C5 C4 120.7(3)
C6 C5 H5 119.6
C4 C5 H5 119.6
C7 C6 C5 119.9(3)
C7 C6 H6 120.1
C5 C6 H6 120.1
C6 C7 C8 120.1(3)
C6 C7 H7 119.9
C8 C7 H7 119.9
C7 C8 C9 120.2(3)
C7 C8 H8 119.9
C9 C8 H8 119.9
C8 C9 C4 120.5(3)
C8 C9 H9 119.8
C4 C9 H9 119.8
C11 C10 C18 119.8(2)
C11 C10 C3 133.5(2)
C18 C10 C3 106.5(2)
C10 C11 C12 117.8(2)
C10 C11 H11 121.1
C12 C11 H11 121.1
O1 C12 C16 121.2(2)
O1 C12 C11 116.3(2)
C16 C12 C11 122.4(2)
O1 C13 C14 110.1(3)
O1 C13 C15 105.1(2)
C14 C13 C15 112.8(3)
O1 C13 H13 109.6
C14 C13 H13 109.6
C15 C13 H13 109.6
C13 C14 H14A 109.5
C13 C14 H14B 109.5
H14A C14 H14B 109.5
C13 C14 H14C 109.5
H14A C14 H14C 109.5
H14B C14 H14C 109.5
C13 C15 H15A 109.5
C13 C15 H15B 109.5
H15A C15 H15B 109.5
C13 C15 H15C 109.5
H15A C15 H15C 109.5
H15B C15 H15C 109.5
C12 C16 C17 118.3(2)
C12 C16 H16 120.8
C17 C16 H16 120.8
C18 C17 O2 113.4(2)
C18 C17 C16 119.5(2)
O2 C17 C16 127.2(2)
C17 C18 C10 122.1(2)
C17 C18 C1 127.8(2)
C10 C18 C1 110.0(2)
O2 C19 C21 105.0(2)
O2 C19 C20 109.8(2)
C21 C19 C20 112.9(2)
O2 C19 H19 109.7
C21 C19 H19 109.7
C20 C19 H19 109.7
C19 C20 H20A 109.5
C19 C20 H20B 109.5
H20A C20 H20B 109.5
C19 C20 H20C 109.5
H20A C20 H20C 109.5
H20B C20 H20C 109.5
C19 C21 H21A 109.5
C19 C21 H21B 109.5
H21A C21 H21B 109.5
C19 C21 H21C 109.5
H21A C21 H21C 109.5
H21B C21 H21C 109.5
C23 C22 C27 109.4(2)
C23 C22 P1 114.96(18)
C27 C22 P1 114.83(18)
C23 C22 H22 105.6
C27 C22 H22 105.6
P1 C22 H22 105.6
C22 C23 C24 110.5(2)
C22 C23 H23A 109.5
C24 C23 H23A 109.5
C22 C23 H23B 109.5
C24 C23 H23B 109.5
H23A C23 H23B 108.1
C25 C24 C23 111.2(2)
C25 C24 H24A 109.4
C23 C24 H24A 109.4
C25 C24 H24B 109.4
C23 C24 H24B 109.4
H24A C24 H24B 108.0
C26 C25 C24 111.2(2)
C26 C25 H25A 109.4
C24 C25 H25A 109.4
C26 C25 H25B 109.4
C24 C25 H25B 109.4
H25A C25 H25B 108.0
C25 C26 C27 111.4(2)
C25 C26 H26A 109.4
C27 C26 H26A 109.4
C25 C26 H26B 109.4
C27 C26 H26B 109.4
H26A C26 H26B 108.0
C26 C27 C22 110.2(2)
C26 C27 H27A 109.6
C22 C27 H27A 109.6
C26 C27 H27B 109.6
C22 C27 H27B 109.6
H27A C27 H27B 108.1
C29 C28 C33 109.1(2)
C29 C28 P1 113.51(19)
C33 C28 P1 117.88(18)
C29 C28 H28 105.0
C33 C28 H28 105.0
P1 C28 H28 105.0
C28 C29 C30 110.0(2)
C28 C29 H29A 109.7
C30 C29 H29A 109.7
C28 C29 H29B 109.7
C30 C29 H29B 109.7
H29A C29 H29B 108.2
C31 C30 C29 112.3(3)
C31 C30 H30A 109.1
C29 C30 H30A 109.1
C31 C30 H30B 109.1
C29 C30 H30B 109.1
H30A C30 H30B 107.9
C30 C31 C32 111.3(3)
C30 C31 H31A 109.4
C32 C31 H31A 109.4
C30 C31 H31B 109.4
C32 C31 H31B 109.4
H31A C31 H31B 108.0
C31 C32 C33 111.3(3)
C31 C32 H32A 109.4
C33 C32 H32A 109.4
C31 C32 H32B 109.4
C33 C32 H32B 109.4
H32A C32 H32B 108.0
C32 C33 C28 109.5(2)
C32 C33 H33A 109.8
C28 C33 H33A 109.8
C32 C33 H33B 109.8
C28 C33 H33B 109.8
H33A C33 H33B 108.2
C35 C34 C39 109.8(2)
C35 C34 P1 112.41(17)
C39 C34 P1 115.40(18)
C35 C34 H34 106.2
C39 C34 H34 106.2
P1 C34 H34 106.2
C36 C35 C34 109.9(2)
C36 C35 H35A 109.7
C34 C35 H35A 109.7
C36 C35 H35B 109.7
C34 C35 H35B 109.7
H35A C35 H35B 108.2
C37 C36 C35 111.5(3)
C37 C36 H36A 109.3
C35 C36 H36A 109.3
C37 C36 H36B 109.3
C35 C36 H36B 109.3
H36A C36 H36B 108.0
C36 C37 C38 111.5(2)
C36 C37 H37A 109.3
C38 C37 H37A 109.3
C36 C37 H37B 109.3
C38 C37 H37B 109.3
H37A C37 H37B 108.0
C37 C38 C39 111.8(2)
C37 C38 H38A 109.3
C39 C38 H38A 109.3
C37 C38 H38B 109.3
C39 C38 H38B 109.3
H38A C38 H38B 107.9
C38 C39 C34 109.8(2)
C38 C39 H39A 109.7
C34 C39 H39A 109.7
C38 C39 H39B 109.7
C34 C39 H39B 109.7
H39A C39 H39B 108.2
Cl2S C1S Cl1S 111.1(7)
Cl2S C1S Cl3S 112.5(6)
Cl1S C1S Cl3S 111.5(6)
Cl2S C1S H1S 107.1
Cl1S C1S H1S 107.1
Cl3S C1S H1S 107.1
Cl5S C2S Cl4S 113.5(10)
Cl5S C2S Cl6S 109.5(12)
Cl4S C2S Cl6S 100.3(9)
Cl5S C2S H2S 111.0
Cl4S C2S H2S 111.0
Cl6S C2S H2S 111.0
C12 O1 C13 117.4(2)
C17 O2 C19 120.02(19)
C17 O2 Ru1 105.21(14)
C19 O2 Ru1 133.40(15)
C34 P1 C28 101.38(12)
C34 P1 C22 106.07(11)
C28 P1 C22 104.93(12)
C34 P1 Ru1 112.68(9)
C28 P1 Ru1 111.78(8)
C22 P1 Ru1 118.36(9)
C1 Ru1 P1 99.07(8)
C1 Ru1 Cl1 104.61(8)
P1 Ru1 Cl1 93.21(3)
C1 Ru1 Cl2 103.82(8)
P1 Ru1 Cl2 97.19(2)
Cl1 Ru1 Cl2 147.68(3)
C1 Ru1 O2 80.71(9)
P1 Ru1 O2 178.33(5)
Cl1 Ru1 O2 85.25(5)
Cl2 Ru1 O2 84.46(5)

loop_
_geom_bond_atom_site_label_1
_geom_bond_atom_site_label_2
_geom_bond_distance
C1 C2 1.464(3)
C1 C18 1.469(3)
C1 Ru1 1.852(2)
C2 C3 1.367(4)
C2 H2 0.9500
C3 C4 1.473(4)
C3 C10 1.478(4)
C4 C9 1.395(4)
C4 C5 1.396(4)
C5 C6 1.388(4)
C5 H5 0.9500
C6 C7 1.382(5)
C6 H6 0.9500
C7 C8 1.383(5)
C7 H7 0.9500
C8 C9 1.387(4)
C8 H8 0.9500
C9 H9 0.9500
C10 C11 1.385(4)
C10 C18 1.395(4)
C11 C12 1.402(4)
C11 H11 0.9500
C12 O1 1.374(3)
C12 C16 1.397(4)
C13 O1 1.451(3)
C13 C14 1.504(5)
C13 C15 1.512(4)
C13 H13 1.0000
C14 H14A 0.9800
C14 H14B 0.9800
C14 H14C 0.9800
C15 H15A 0.9800
C15 H15B 0.9800
C15 H15C 0.9800
C16 C17 1.398(4)
C16 H16 0.9500
C17 C18 1.367(4)
C17 O2 1.367(3)
C19 O2 1.468(3)
C19 C21 1.509(4)
C19 C20 1.515(4)
C19 H19 1.0000
C20 H20A 0.9800
C20 H20B 0.9800
C20 H20C 0.9800
C21 H21A 0.9800
C21 H21B 0.9800
C21 H21C 0.9800
C22 C23 1.529(4)
C22 C27 1.543(4)
C22 P1 1.865(3)
C22 H22 1.0000
C23 C24 1.534(4)
C23 H23A 0.9900
C23 H23B 0.9900
C24 C25 1.528(4)
C24 H24A 0.9900
C24 H24B 0.9900
C25 C26 1.517(5)
C25 H25A 0.9900
C25 H25B 0.9900
C26 C27 1.529(4)
C26 H26A 0.9900
C26 H26B 0.9900
C27 H27A 0.9900
C27 H27B 0.9900
C28 C29 1.527(4)
C28 C33 1.532(4)
C28 P1 1.862(3)
C28 H28 1.0000
C29 C30 1.536(4)
C29 H29A 0.9900
C29 H29B 0.9900
C30 C31 1.514(5)
C30 H30A 0.9900
C30 H30B 0.9900
C31 C32 1.519(4)
C31 H31A 0.9900
C31 H31B 0.9900
C32 C33 1.533(4)
C32 H32A 0.9900
C32 H32B 0.9900
C33 H33A 0.9900
C33 H33B 0.9900
C34 C35 1.534(4)
C34 C39 1.536(4)
C34 P1 1.856(3)
C34 H34 1.0000
C35 C36 1.528(4)
C35 H35A 0.9900
C35 H35B 0.9900
C36 C37 1.522(4)
C36 H36A 0.9900
C36 H36B 0.9900
C37 C38 1.523(4)
C37 H37A 0.9900
C37 H37B 0.9900
C38 C39 1.524(4)
C38 H38A 0.9900
C38 H38B 0.9900
C39 H39A 0.9900
C39 H39B 0.9900
C1S Cl2S 1.686(7)
C1S Cl1S 1.713(8)
C1S Cl3S 1.781(7)
C1S H1S 1.0000
C2S Cl5S 1.708(9)
C2S Cl4S 1.733(10)
C2S Cl6S 1.762(10)
C2S H2S 1.0000
Cl1 Ru1 2.3089(7)
Cl2 Ru1 2.3220(6)
O2 Ru1 2.4349(18)
P1 Ru1 2.2634(6)

loop_
_geom_torsion_atom_site_label_1
_geom_torsion_atom_site_label_2
_geom_torsion_atom_site_label_3
_geom_torsion_atom_site_label_4
_geom_torsion
C18 C1 C2 C3 0.9(3)
Ru1 C1 C2 C3 -179.3(3)
C1 C2 C3 C4 -178.8(3)
C1 C2 C3 C10 -0.3(3)
C2 C3 C4 C9 51.5(4)
C10 C3 C4 C9 -126.8(3)
C2 C3 C4 C5 -131.9(3)
C10 C3 C4 C5 49.7(4)
C9 C4 C5 C6 -0.5(4)
C3 C4 C5 C6 -177.2(3)
C4 C5 C6 C7 2.4(5)
C5 C6 C7 C8 -2.3(5)
C6 C7 C8 C9 0.4(5)
C7 C8 C9 C4 1.5(5)
C5 C4 C9 C8 -1.4(4)
C3 C4 C9 C8 175.2(3)
C2 C3 C10 C11 -176.7(3)
C4 C3 C10 C11 1.9(5)
C2 C3 C10 C18 -0.6(3)
C4 C3 C10 C18 178.1(3)
C18 C10 C11 C12 1.0(4)
C3 C10 C11 C12 176.8(3)
C10 C11 C12 O1 176.1(2)
C10 C11 C12 C16 -0.9(4)
O1 C12 C16 C17 -177.0(2)
C11 C12 C16 C17 -0.1(4)
C12 C16 C17 C18 1.0(4)
C12 C16 C17 O2 -177.5(2)
O2 C17 C18 C10 177.8(2)
C16 C17 C18 C10 -0.9(4)
O2 C17 C18 C1 0.0(4)
C16 C17 C18 C1 -178.6(3)
C11 C10 C18 C17 -0.1(4)
C3 C10 C18 C17 -176.9(2)
C11 C10 C18 C1 178.0(2)
C3 C10 C18 C1 1.2(3)
C2 C1 C18 C17 176.7(3)
Ru1 C1 C18 C17 -3.2(4)
C2 C1 C18 C10 -1.3(3)
Ru1 C1 C18 C10 178.87(18)
C27 C22 C23 C24 -58.5(3)
P1 C22 C23 C24 170.58(19)
C22 C23 C24 C25 56.9(3)
C23 C24 C25 C26 -54.9(3)
C24 C25 C26 C27 55.4(3)
C25 C26 C27 C22 -57.5(3)
C23 C22 C27 C26 58.8(3)
P1 C22 C27 C26 -170.3(2)
C33 C28 C29 C30 -59.5(3)
P1 C28 C29 C30 166.9(2)
C28 C29 C30 C31 55.9(4)
C29 C30 C31 C32 -52.9(4)
C30 C31 C32 C33 54.2(4)
C31 C32 C33 C28 -58.5(3)
C29 C28 C33 C32 61.0(3)
P1 C28 C33 C32 -167.65(19)
C39 C34 C35 C36 59.3(3)
P1 C34 C35 C36 -170.7(2)
C34 C35 C36 C37 -56.8(3)
C35 C36 C37 C38 54.1(3)
C36 C37 C38 C39 -54.2(3)
C37 C38 C39 C34 56.7(3)
C35 C34 C39 C38 -59.2(3)
P1 C34 C39 C38 172.47(19)
C16 C12 O1 C13 -54.6(4)
C11 C12 O1 C13 128.4(3)
C14 C13 O1 C12 -74.4(3)
C15 C13 O1 C12 163.8(3)
C18 C17 O2 C19 170.7(2)
C16 C17 O2 C19 -10.8(4)
C18 C17 O2 Ru1 2.3(3)
C16 C17 O2 Ru1 -179.2(2)
C21 C19 O2 C17 164.4(2)
C20 C19 O2 C17 -74.0(3)
C21 C19 O2 Ru1 -31.1(3)
C20 C19 O2 Ru1 90.5(3)
C35 C34 P1 C28 58.4(2)
C39 C34 P1 C28 -174.57(19)
C35 C34 P1 C22 167.77(19)
C39 C34 P1 C22 -65.2(2)
C35 C34 P1 Ru1 -61.2(2)
C39 C34 P1 Ru1 65.8(2)
C29 C28 P1 C34 177.5(2)
C33 C28 P1 C34 48.2(2)
C29 C28 P1 C22 67.2(2)
C33 C28 P1 C22 -62.1(2)
C29 C28 P1 Ru1 -62.3(2)
C33 C28 P1 Ru1 168.41(18)
C23 C22 P1 C34 97.6(2)
C27 C22 P1 C34 -30.6(2)
C23 C22 P1 C28 -155.62(18)
C27 C22 P1 C28 76.2(2)
C23 C22 P1 Ru1 -30.1(2)
C27 C22 P1 Ru1 -158.32(17)
C2 C1 Ru1 P1 4.9(3)
C18 C1 Ru1 P1 -175.34(17)
C2 C1 Ru1 Cl1 100.7(3)
C18 C1 Ru1 Cl1 -79.58(19)
C2 C1 Ru1 Cl2 -94.9(3)
C18 C1 Ru1 Cl2 84.89(18)
C2 C1 Ru1 O2 -176.8(3)
C18 C1 Ru1 O2 2.98(18)
C34 P1 Ru1 C1 -166.77(12)
C28 P1 Ru1 C1 79.83(12)
C22 P1 Ru1 C1 -42.26(12)
C34 P1 Ru1 Cl1 87.87(9)
C28 P1 Ru1 Cl1 -25.53(9)
C22 P1 Ru1 Cl1 -147.62(9)
C34 P1 Ru1 Cl2 -61.46(9)
C28 P1 Ru1 Cl2 -174.87(9)
C22 P1 Ru1 Cl2 63.05(9)
C34 P1 Ru1 O2 110.8(14)
C28 P1 Ru1 O2 -2.6(14)
C22 P1 Ru1 O2 -124.7(14)
C17 O2 Ru1 C1 -3.17(17)
C19 O2 Ru1 C1 -169.3(2)
C17 O2 Ru1 P1 79.6(15)
C19 O2 Ru1 P1 -86.6(15)
C17 O2 Ru1 Cl1 102.51(15)
C19 O2 Ru1 Cl1 -63.6(2)
C17 O2 Ru1 Cl2 -108.18(15)
C19 O2 Ru1 Cl2 85.7(2)
